data_4337820
loop_
_publ_author_name
'Kobayashi, Atsushi'
'Yamamoto, Daisuke'
'Horiki, Hiroyuki'
'Sawaguchi, Kana'
'Matsumoto, Takeshi'
'Nakajima, Kiyohiko'
'Chang, Ho-Chol'
'Kato, Masako'

_publ_section_title
;
 Photoinduced Dimerization Reaction Coupled with Oxygenation of a
 Platinum(II)-Hydrazone Complex.
;
_journal_issue 5
_journal_name_full 'Inorganic chemistry'
_journal_page_first 2573
_journal_page_last 2581
_journal_paper_doi 10.1021/ic402879g
_journal_volume 53
_journal_year 2014
_chemical_formula_moiety 'C24 H19 Cl N3 O P Pt'
_chemical_formula_sum 'C24 H19 Cl N3 O P Pt'
_chemical_formula_weight 626.95
_space_group_IT_number 15
_symmetry_cell_setting monoclinic
_symmetry_Int_Tables_number 15
_symmetry_space_group_name_Hall '-C 2yc'
_symmetry_space_group_name_H-M 'C 1 2/c 1'
_atom_sites_solution_hydrogens geom
_atom_sites_solution_primary direct
_atom_sites_solution_secondary difmap
_cell_angle_alpha 90.0000
_cell_angle_beta 100.851(4)
_cell_angle_gamma 90.0000
_cell_formula_units_Z 8
_cell_length_a 29.907(8)
_cell_length_b 7.4667(17)
_cell_length_c 20.066(5)
_cell_measurement_reflns_used 5186
_cell_measurement_temperature 293
_cell_measurement_theta_max 27.51
_cell_measurement_theta_min 2.07
_cell_volume 4400.8(19)
_computing_cell_refinement CrystalClear
_computing_data_collection 'CrystalClear (Rigaku Inc., 2008)'
_computing_data_reduction CrystalClear
_computing_molecular_graphics 'CrystalStructure 4.0'
_computing_publication_material 'CrystalStructure 4.0 (Rigaku, 2010)'
_computing_structure_refinement 'SHELXL97 (Sheldrick, 2008)'
_computing_structure_solution 'SIR2004 (Burla, et al., 2005)'
_diffrn_ambient_temperature 293
_diffrn_detector_area_resol_mean 7.314
_diffrn_measured_fraction_theta_full 0.978
_diffrn_measured_fraction_theta_max 0.978
_diffrn_measurement_device_type 'Rigaku Mercury70'
_diffrn_measurement_method \w
_diffrn_radiation_type 'Mo K\a'
_diffrn_radiation_wavelength 0.71075
_diffrn_reflns_av_R_equivalents 0.0453
_diffrn_reflns_limit_h_max 37
_diffrn_reflns_limit_h_min -33
_diffrn_reflns_limit_k_max 7
_diffrn_reflns_limit_k_min -9
_diffrn_reflns_limit_l_max 25
_diffrn_reflns_limit_l_min -22
_diffrn_reflns_number 17504
_diffrn_reflns_theta_full 27.49
_diffrn_reflns_theta_max 27.48
_diffrn_standards_number 0
_exptl_absorpt_coefficient_mu 6.5490
_exptl_absorpt_correction_T_max 0.9129
_exptl_absorpt_correction_T_min 0.6537
_exptl_absorpt_correction_type numerical
_exptl_crystal_colour yellow
_exptl_crystal_density_diffrn 1.892
_exptl_crystal_density_method 'not measured'
_exptl_crystal_description chunk
_exptl_crystal_F_000 2416.00
_exptl_crystal_size_max 0.200
_exptl_crystal_size_mid 0.200
_exptl_crystal_size_min 0.200
_refine_diff_density_max 1.670
_refine_diff_density_min -1.280
_refine_ls_extinction_method none
_refine_ls_goodness_of_fit_ref 1.053
_refine_ls_hydrogen_treatment constr
_refine_ls_number_parameters 288
_refine_ls_number_reflns 4936
_refine_ls_number_restraints 0
_refine_ls_R_factor_gt 0.0397
_refine_ls_shift/su_max 0.002
_refine_ls_structure_factor_coef Fsqd
_refine_ls_weighting_details 'w = 1/[\s^2^(Fo^2^)+(0.0560P)^2^+0.0000P] where P=(Fo^2^+2Fc^2^)/3'
_refine_ls_weighting_scheme calc
_refine_ls_wR_factor_ref 0.1212
_reflns_number_gt 3345
_reflns_number_total 4936
_reflns_threshold_expression F^2^>2.0\s(F^2^)
_cod_data_source_file ic402879g_si_001.cif
_cod_data_source_block Pt1O
_cod_depositor_comments
;
The following automatic conversions were performed:

'_exptl_absorpt_correction_type' value 'Numerical' changed to
'numerical' according to
/usr/data/users/saulius/crontab/automatic-downloads/current/ACS/lib/dictionaries/cif_core.dic
dictionary named 'cif_core.dic' version 2.4.2 from 2011-04-26.

Automatic conversion script
Id: cif_fix_values 2281 2013-09-26 08:29:07Z andrius 
;
_cod_database_code 4337820

loop_
_symmetry_equiv_pos_site_id
_symmetry_equiv_pos_as_xyz
1 +X,+Y,+Z
2 -X,+Y,1/2-Z
3 -X,-Y,-Z
4 +X,-Y,1/2+Z
5 1/2+X,1/2+Y,+Z
6 1/2-X,1/2+Y,1/2-Z
7 1/2-X,1/2-Y,-Z
8 1/2+X,1/2-Y,1/2+Z

loop_
_atom_site_label
_atom_site_type_symbol
_atom_site_fract_x
_atom_site_fract_y
_atom_site_fract_z
_atom_site_U_iso_or_equiv
_atom_site_adp_type
_atom_site_occupancy
_atom_site_symmetry_multiplicity
_atom_site_calc_flag
_atom_site_refinement_flags
Pt1 Pt 0.356854(9) 0.99498(3) 0.065120(15) 0.03208(12) Uani 1.0 8 d .
Cl1 Cl 0.28772(7) 1.0830(3) 0.08809(13) 0.0601(7) Uani 1.0 8 d .
P1 P 0.36455(6) 0.7849(3) 0.14341(10) 0.0321(5) Uani 1.0 8 d .
O1 O 0.48277(18) 0.8120(7) 0.0262(3) 0.0518(16) Uani 1.0 8 d .
N1 N 0.4168(2) 0.9370(8) 0.0391(4) 0.0354(15) Uani 1.0 8 d .
N2 N 0.4292(3) 1.0745(9) -0.0003(4) 0.0453(18) Uani 1.0 8 d .
N3 N 0.3599(2) 1.2032(7) -0.0027(3) 0.0355(15) Uani 1.0 8 d .
C1 C 0.4061(3) 0.6166(9) 0.1313(4) 0.0338(17) Uani 1.0 8 d .
C2 C 0.4056(3) 0.4551(10) 0.1668(5) 0.048(3) Uani 1.0 8 d .
C3 C 0.4372(3) 0.3229(10) 0.1649(5) 0.056(3) Uani 1.0 8 d .
C4 C 0.4695(3) 0.3480(10) 0.1249(5) 0.058(3) Uani 1.0 8 d .
C5 C 0.4699(3) 0.5053(8) 0.0887(5) 0.045(2) Uani 1.0 8 d .
C6 C 0.4390(3) 0.6426(8) 0.0906(4) 0.0347(17) Uani 1.0 8 d .
C7 C 0.4466(3) 0.8036(9) 0.0502(4) 0.0363(18) Uani 1.0 8 d .
C8 C 0.3999(3) 1.2070(10) -0.0233(4) 0.0422(19) Uani 1.0 8 d .
C9 C 0.4096(3) 1.3403(11) -0.0677(5) 0.057(3) Uani 1.0 8 d .
C10 C 0.3786(4) 1.4704(13) -0.0871(7) 0.071(4) Uani 1.0 8 d .
C11 C 0.3374(4) 1.4667(10) -0.0648(6) 0.063(3) Uani 1.0 8 d .
C12 C 0.3289(3) 1.3333(9) -0.0232(5) 0.051(3) Uani 1.0 8 d .
C13 C 0.3881(3) 0.8864(9) 0.2251(4) 0.0372(18) Uani 1.0 8 d .
C14 C 0.3607(4) 1.0129(9) 0.2497(6) 0.055(3) Uani 1.0 8 d .
C15 C 0.3780(4) 1.1041(12) 0.3096(5) 0.070(3) Uani 1.0 8 d .
C16 C 0.4217(4) 1.0750(13) 0.3425(6) 0.072(3) Uani 1.0 8 d .
C17 C 0.4483(4) 0.9519(14) 0.3181(6) 0.071(3) Uani 1.0 8 d .
C18 C 0.4318(3) 0.8577(10) 0.2593(4) 0.049(3) Uani 1.0 8 d .
C19 C 0.3139(3) 0.6646(8) 0.1560(4) 0.0375(18) Uani 1.0 8 d .
C20 C 0.2809(3) 0.6267(9) 0.0986(5) 0.049(2) Uani 1.0 8 d .
C21 C 0.2421(4) 0.5293(10) 0.1049(6) 0.059(3) Uani 1.0 8 d .
C22 C 0.2374(4) 0.4708(11) 0.1684(7) 0.066(3) Uani 1.0 8 d .
C23 C 0.2694(4) 0.5096(10) 0.2252(6) 0.061(3) Uani 1.0 8 d .
C24 C 0.3079(3) 0.6076(10) 0.2198(5) 0.049(2) Uani 1.0 8 d .
H1A H 0.3832 0.4370 0.1925 0.0577 Uiso 1.0 8 calc R
H2 H 0.4369 0.2184 0.1900 0.0673 Uiso 1.0 8 calc R
H3 H 0.4910 0.2594 0.1224 0.0700 Uiso 1.0 8 calc R
H4 H 0.4919 0.5196 0.0619 0.0542 Uiso 1.0 8 calc R
H5 H 0.4410 1.3345 -0.0823 0.0556 Uiso 1.0 8 calc R
H6 H 0.3831 1.5684 -0.1163 0.0677 Uiso 1.0 8 calc R
H7 H 0.3158 1.5553 -0.0783 0.0760 Uiso 1.0 8 calc R
H8 H 0.3013 1.3312 -0.0084 0.0609 Uiso 1.0 8 calc R
H9 H 0.3314 1.0359 0.2263 0.0661 Uiso 1.0 8 calc R
H10 H 0.3597 1.1851 0.3273 0.0845 Uiso 1.0 8 calc R
H11 H 0.4333 1.1392 0.3816 0.0868 Uiso 1.0 8 calc R
H12 H 0.4778 0.9312 0.3414 0.0858 Uiso 1.0 8 calc R
H13 H 0.4503 0.7751 0.2428 0.0590 Uiso 1.0 8 calc R
H14 H 0.2848 0.6663 0.0561 0.0587 Uiso 1.0 8 calc R
H15 H 0.2198 0.5045 0.0671 0.0712 Uiso 1.0 8 calc R
H16 H 0.2120 0.4033 0.1728 0.0790 Uiso 1.0 8 calc R
H17 H 0.2651 0.4698 0.2675 0.0735 Uiso 1.0 8 calc R
H18 H 0.3294 0.6350 0.2583 0.0589 Uiso 1.0 8 calc R
H19 H 0.4560 1.0750 -0.0101 0.0544 Uiso 1.0 8 calc R

loop_
_atom_site_aniso_label
_atom_site_aniso_U_11
_atom_site_aniso_U_22
_atom_site_aniso_U_33
_atom_site_aniso_U_12
_atom_site_aniso_U_13
_atom_site_aniso_U_23
Pt1 0.02379(18) 0.03402(17) 0.0392(2) 0.00432(11) 0.00798(13) 0.00436(12)
Cl1 0.0356(12) 0.0654(13) 0.0861(19) 0.0203(10) 0.0288(12) 0.0212(12)
P1 0.0276(11) 0.0339(9) 0.0363(12) 0.0000(8) 0.0101(9) 0.0019(8)
O1 0.036(4) 0.055(4) 0.072(5) 0.013(3) 0.032(4) 0.025(3)
N1 0.032(4) 0.036(3) 0.042(5) 0.003(3) 0.013(3) 0.008(3)
N2 0.030(4) 0.047(4) 0.062(5) 0.011(3) 0.018(4) 0.022(4)
N3 0.026(4) 0.036(3) 0.043(4) 0.003(3) 0.005(3) 0.009(3)
C1 0.027(4) 0.034(4) 0.040(5) -0.004(3) 0.006(4) 0.009(3)
C2 0.052(6) 0.045(4) 0.051(6) 0.005(4) 0.020(5) 0.016(4)
C3 0.057(6) 0.035(4) 0.078(8) 0.004(4) 0.019(6) 0.019(4)
C4 0.044(6) 0.040(5) 0.091(8) 0.016(4) 0.014(6) 0.011(5)
C5 0.039(5) 0.042(5) 0.059(6) 0.011(4) 0.021(5) 0.013(4)
C6 0.033(5) 0.029(4) 0.042(5) 0.005(3) 0.008(4) 0.002(3)
C7 0.028(5) 0.033(4) 0.050(6) 0.005(3) 0.010(4) 0.005(3)
C8 0.032(5) 0.048(5) 0.045(6) 0.005(4) 0.006(4) 0.017(4)
C9 0.039(6) 0.069(6) 0.067(7) 0.015(5) 0.020(5) 0.030(5)
C10 0.058(8) 0.064(6) 0.090(9) 0.009(5) 0.007(7) 0.040(6)
C11 0.044(6) 0.048(5) 0.096(9) 0.016(4) 0.008(6) 0.028(5)
C12 0.040(5) 0.041(5) 0.072(7) 0.017(4) 0.011(5) 0.016(4)
C13 0.036(5) 0.034(4) 0.041(5) -0.004(3) 0.005(4) 0.001(3)
C14 0.042(6) 0.059(6) 0.068(7) -0.009(4) 0.020(5) -0.020(5)
C15 0.066(8) 0.070(7) 0.076(8) -0.017(6) 0.014(7) -0.034(6)
C16 0.086(9) 0.068(6) 0.062(8) -0.030(6) 0.011(7) -0.020(6)
C17 0.062(8) 0.084(7) 0.057(7) -0.018(6) -0.019(6) 0.007(6)
C18 0.041(6) 0.057(5) 0.046(6) -0.006(4) -0.001(5) -0.004(4)
C19 0.035(5) 0.034(4) 0.044(6) -0.001(3) 0.008(4) -0.002(3)
C20 0.040(5) 0.050(5) 0.059(6) -0.013(4) 0.015(5) -0.006(4)
C21 0.040(6) 0.063(6) 0.071(8) -0.014(4) -0.001(5) -0.012(5)
C22 0.057(7) 0.057(6) 0.093(10) -0.018(5) 0.039(7) -0.011(5)
C23 0.061(7) 0.062(6) 0.068(8) -0.020(5) 0.032(6) 0.000(5)
C24 0.047(6) 0.053(5) 0.052(6) -0.002(4) 0.021(5) -0.003(4)

loop_
_atom_type_symbol
_atom_type_description
_atom_type_scat_dispersion_real
_atom_type_scat_dispersion_imag
_atom_type_scat_source
C C 0.0033 0.0016
;
International Tables for Crystallography
(1992, Vol. C, Tables 4.2.6.8 and 6.1.1.4)
;
H H 0.0000 0.0000
;
International Tables for Crystallography
(1992, Vol. C, Table 6.1.1.4)
;
Cl Cl 0.1484 0.1585
;
International Tables for Crystallography
(1992, Vol. C, Tables 4.2.6.8 and 6.1.1.4)
;
N N 0.0061 0.0033
;
International Tables for Crystallography
(1992, Vol. C, Tables 4.2.6.8 and 6.1.1.4)
;
O O 0.0106 0.0060
;
International Tables for Crystallography
(1992, Vol. C, Tables 4.2.6.8 and 6.1.1.4)
;
P P 0.1023 0.0942
;
International Tables for Crystallography
(1992, Vol. C, Tables 4.2.6.8 and 6.1.1.4)
;
Pt Pt -1.7033 8.3905
;
International Tables for Crystallography
(1992, Vol. C, Tables 4.2.6.8 and 6.1.1.4)
;

loop_
_geom_angle_atom_site_label_1
_geom_angle_atom_site_label_2
_geom_angle_atom_site_label_3
_geom_angle
_geom_angle_publ_flag
Cl1 Pt1 P1 92.16(8) yes
Cl1 Pt1 N1 174.74(18) yes
Cl1 Pt1 N3 93.96(18) yes
P1 Pt1 N1 93.08(18) yes
P1 Pt1 N3 171.23(17) yes
N1 Pt1 N3 80.8(3) yes
Pt1 P1 C1 112.3(3) yes
Pt1 P1 C13 108.4(3) yes
Pt1 P1 C19 118.2(3) yes
C1 P1 C13 104.5(4) yes
C1 P1 C19 106.6(3) yes
C13 P1 C19 105.8(4) yes
Pt1 N1 N2 109.7(5) yes
Pt1 N1 C7 136.3(6) yes
N2 N1 C7 114.0(7) yes
N1 N2 C8 120.7(7) yes
Pt1 N3 C8 111.7(5) yes
Pt1 N3 C12 128.7(6) yes
C8 N3 C12 119.4(7) yes
P1 C1 C2 117.0(7) yes
P1 C1 C6 123.6(5) yes
C2 C1 C6 119.3(7) yes
C1 C2 C3 122.1(9) yes
C2 C3 C4 118.7(8) yes
C3 C4 C5 119.8(8) yes
C4 C5 C6 122.8(9) yes
C1 C6 C5 117.3(7) yes
C1 C6 C7 128.5(6) yes
C5 C6 C7 114.2(8) yes
O1 C7 N1 119.6(7) yes
O1 C7 C6 118.4(6) yes
N1 C7 C6 122.0(7) yes
N2 C8 N3 116.2(7) yes
N2 C8 C9 122.7(8) yes
N3 C8 C9 121.1(7) yes
C8 C9 C10 118.8(10) yes
C9 C10 C11 119.7(10) yes
C10 C11 C12 119.6(9) yes
N3 C12 C11 121.3(9) yes
P1 C13 C14 116.5(6) yes
P1 C13 C18 123.6(6) yes
C14 C13 C18 119.6(8) yes
C13 C14 C15 119.2(9) yes
C14 C15 C16 120.3(10) yes
C15 C16 C17 120.3(10) yes
C16 C17 C18 120.7(10) yes
C13 C18 C17 119.9(9) yes
P1 C19 C20 117.6(7) yes
P1 C19 C24 122.3(6) yes
C20 C19 C24 120.1(8) yes
C19 C20 C21 120.1(9) yes
C20 C21 C22 118.7(9) yes
C21 C22 C23 121.6(10) yes
C22 C23 C24 120.3(11) yes
C19 C24 C23 119.1(8) yes
N1 N2 H19 119.641 no
C8 N2 H19 119.638 no
C1 C2 H1A 118.969 no
C3 C2 H1A 118.964 no
C2 C3 H2 120.657 no
C4 C3 H2 120.635 no
C3 C4 H3 120.070 no
C5 C4 H3 120.091 no
C4 C5 H4 118.607 no
C6 C5 H4 118.615 no
C8 C9 H5 117.175 no
C10 C9 H5 123.948 no
C9 C10 H6 123.879 no
C11 C10 H6 116.415 no
C10 C11 H7 120.189 no
C12 C11 H7 120.189 no
N3 C12 H8 119.359 no
C11 C12 H8 119.342 no
C13 C14 H9 120.426 no
C15 C14 H9 120.420 no
C14 C15 H10 119.842 no
C16 C15 H10 119.846 no
C15 C16 H11 119.860 no
C17 C16 H11 119.858 no
C16 C17 H12 119.667 no
C18 C17 H12 119.676 no
C13 C18 H13 120.039 no
C17 C18 H13 120.024 no
C19 C20 H14 119.965 no
C21 C20 H14 119.972 no
C20 C21 H15 120.649 no
C22 C21 H15 120.631 no
C21 C22 H16 119.186 no
C23 C22 H16 119.166 no
C22 C23 H17 119.840 no
C24 C23 H17 119.852 no
C19 C24 H18 120.446 no
C23 C24 H18 120.444 no

loop_
_geom_bond_atom_site_label_1
_geom_bond_atom_site_label_2
_geom_bond_distance
_geom_bond_publ_flag
Pt1 Cl1 2.297(3) yes
Pt1 P1 2.2010(19) yes
Pt1 N1 2.006(7) yes
Pt1 N3 2.079(6) yes
P1 C1 1.816(8) yes
P1 C13 1.822(8) yes
P1 C19 1.819(8) yes
O1 C7 1.266(10) yes
N1 N2 1.389(10) yes
N1 C7 1.328(9) yes
N2 C8 1.346(10) yes
N3 C8 1.338(11) yes
N3 C12 1.351(9) yes
C1 C2 1.402(11) yes
C1 C6 1.404(12) yes
C2 C3 1.373(12) yes
C3 C4 1.379(15) yes
C4 C5 1.382(11) yes
C5 C6 1.387(10) yes
C6 C7 1.492(10) yes
C8 C9 1.402(13) yes
C9 C10 1.346(14) yes
C10 C11 1.389(17) yes
C11 C12 1.354(13) yes
C13 C14 1.399(12) yes
C13 C18 1.375(11) yes
C14 C15 1.395(14) yes
C15 C16 1.364(16) yes
C16 C17 1.365(17) yes
C17 C18 1.384(13) yes
C19 C20 1.397(11) yes
C19 C24 1.395(13) yes
C20 C21 1.395(13) yes
C21 C22 1.378(17) yes
C22 C23 1.374(15) yes
C23 C24 1.385(14) yes
N2 H19 0.860 no
C2 H1A 0.930 no
C3 H2 0.930 no
C4 H3 0.930 no
C5 H4 0.930 no
C9 H5 1.036 no
C10 H6 0.963 no
C11 H7 0.930 no
C12 H8 0.930 no
C14 H9 0.930 no
C15 H10 0.930 no
C16 H11 0.930 no
C17 H12 0.930 no
C18 H13 0.930 no
C20 H14 0.930 no
C21 H15 0.930 no
C22 H16 0.930 no
C23 H17 0.930 no
C24 H18 0.930 no

loop_
_geom_contact_atom_site_label_1
_geom_contact_atom_site_label_2
_geom_contact_distance
_geom_contact_publ_flag
_geom_contact_site_symmetry_2
Pt1 C6 3.570(7) no .
Cl1 C12 3.322(9) no .
Cl1 C14 3.590(10) no .
Cl1 C19 3.438(7) no .
Cl1 C20 3.422(8) no .
P1 C7 3.357(9) no .
O1 N2 2.523(8) no .
O1 C5 2.674(9) no .
N1 C1 3.078(10) no .
N2 C12 3.525(11) no .
N3 C10 2.742(13) no .
C1 C4 2.780(11) no .
C1 C18 3.111(11) no .
C2 C5 2.726(14) no .
C2 C13 3.499(10) no .
C2 C18 3.542(11) no .
C2 C19 3.130(12) no .
C2 C24 3.486(14) no .
C3 C6 2.819(11) no .
C7 C8 3.525(10) no .
C8 C11 2.711(11) no .
C9 C12 2.725(14) no .
C13 C16 2.766(13) no .
C13 C24 3.164(11) no .
C14 C17 2.757(15) no .
C14 C19 3.356(11) no .
C14 C24 3.415(11) no .
C15 C18 2.758(14) no .
C19 C22 2.757(14) no .
C20 C23 2.769(15) no .
C21 C24 2.795(13) no .
Cl1 C12 3.543(9) no 7_575
O1 O1 3.233(8) no 3_675
O1 N2 2.903(9) no 3_675
O1 C8 3.524(10) no 3_675
O1 C9 3.369(11) no 3_675
O1 C17 3.560(12) no 2_655
N2 O1 2.903(9) no 3_675
N2 C4 3.286(11) no 1_565
N2 C16 3.314(13) no 4_574
C4 N2 3.286(11) no 1_545
C4 C8 3.459(12) no 1_545
C5 C8 3.554(11) no 1_545
C5 C9 3.535(13) no 1_545
C8 O1 3.524(10) no 3_675
C8 C4 3.459(12) no 1_565
C8 C5 3.554(11) no 1_565
C8 C16 3.574(14) no 4_574
C9 O1 3.369(11) no 3_675
C9 C5 3.535(13) no 1_565
C9 C17 3.514(15) no 4_574
C12 Cl1 3.543(9) no 7_575
C16 N2 3.314(13) no 4_575
C16 C8 3.574(14) no 4_575
C17 O1 3.560(12) no 2_655
C17 C9 3.514(15) no 4_575
Pt1 H8 3.2126 no .
Pt1 H9 3.4735 no .
Pt1 H14 3.2477 no .
Cl1 H8 2.7651 no .
Cl1 H9 2.8562 no .
Cl1 H14 3.1740 no .
P1 H1A 2.7971 no .
P1 H9 2.8080 no .
P1 H13 2.9396 no .
P1 H14 2.8220 no .
P1 H18 2.9312 no .
O1 H4 2.2982 no .
O1 H19 2.1926 no .
N2 H5 2.6105 no .
N3 H5 3.2946 no .
N3 H7 3.1939 no .
N3 H19 3.0607 no .
C1 H2 3.2660 no .
C1 H4 3.2237 no .
C1 H13 2.6536 no .
C2 H3 3.2102 no .
C2 H13 3.0092 no .
C2 H18 3.4575 no .
C3 H4 3.2203 no .
C4 H1A 3.2045 no .
C5 H2 3.2328 no .
C6 H1A 3.2566 no .
C6 H3 3.2617 no .
C6 H13 3.1665 no .
C7 H4 2.5031 no .
C7 H19 2.4042 no .
C8 H6 3.2650 no .
C8 H8 3.1585 no .
C9 H7 3.2035 no .
C9 H19 2.5663 no .
C10 H8 3.2098 no .
C11 H5 3.3308 no .
C12 H6 3.2153 no .
C13 H1A 3.4168 no .
C13 H10 3.2496 no .
C13 H12 3.2250 no .
C13 H18 2.7378 no .
C14 H11 3.2324 no .
C14 H13 3.2397 no .
C14 H18 2.9888 no .
C15 H12 3.2029 no .
C16 H9 3.2312 no .
C16 H13 3.2238 no .
C17 H10 3.2038 no .
C18 H9 3.2381 no .
C18 H11 3.2253 no .
C18 H18 3.4838 no .
C19 H1A 2.6734 no .
C19 H9 3.1098 no .
C19 H15 3.2611 no .
C19 H17 3.2375 no .
C20 H1A 3.5691 no .
C20 H16 3.2247 no .
C20 H18 3.2599 no .
C21 H17 3.2353 no .
C22 H14 3.2270 no .
C22 H18 3.2325 no .
C23 H15 3.2396 no .
C24 H1A 2.7319 no .
C24 H9 3.2717 no .
C24 H14 3.2569 no .
C24 H16 3.2263 no .
H1A H2 2.2973 no .
H1A H13 3.2659 no .
H1A H18 2.7057 no .
H2 H3 2.3189 no .
H3 H4 2.2938 no .
H5 H6 2.4622 no .
H5 H19 2.4102 no .
H6 H7 2.2856 no .
H7 H8 2.2771 no .
H9 H10 2.3288 no .
H9 H18 3.0644 no .
H10 H11 2.2902 no .
H11 H12 2.2879 no .
H12 H13 2.3095 no .
H14 H15 2.3337 no .
H15 H16 2.3051 no .
H16 H17 2.2896 no .
H17 H18 2.3190 no .
Pt1 H2 3.5397 no 1_565
Pt1 H15 3.1636 no 7_565
Cl1 H7 3.2341 no 7_575
Cl1 H8 2.9062 no 7_575
Cl1 H15 3.1475 no 7_565
O1 H3 3.2666 no 3_665
O1 H4 3.2148 no 3_665
O1 H5 2.5886 no 3_675
O1 H11 3.0207 no 4_574
O1 H12 2.8392 no 2_655
O1 H19 2.0952 no 3_675
N1 H3 3.4808 no 1_565
N1 H11 3.3385 no 4_574
N1 H12 3.5848 no 2_655
N2 H3 3.1089 no 1_565
N2 H11 2.8788 no 4_574
N2 H19 3.5776 no 3_675
N3 H15 2.9325 no 7_565
C4 H11 3.3213 no 2_645
C4 H12 3.4965 no 2_645
C4 H19 3.3543 no 1_545
C5 H4 3.4305 no 3_665
C5 H5 2.9460 no 3_675
C6 H12 3.3794 no 2_655
C7 H5 3.4599 no 3_675
C7 H11 3.3587 no 4_574
C7 H12 2.9835 no 2_655
C7 H19 3.2914 no 3_675
C8 H11 3.4709 no 4_574
C9 H4 3.4944 no 1_565
C9 H4 3.1091 no 3_675
C10 H10 3.0856 no 4_584
C10 H11 3.4577 no 4_584
C10 H18 3.2699 no 4_574
C11 H10 3.5264 no 4_584
C11 H14 3.4668 no 1_565
C11 H18 3.5935 no 4_574
C12 H14 3.3535 no 1_565
C12 H15 2.9636 no 7_565
C12 H16 3.5008 no 7_565
C13 H2 3.0260 no 1_565
C14 H1A 3.4762 no 1_565
C14 H2 3.1630 no 1_565
C14 H16 3.0164 no 6_555
C15 H1A 3.4445 no 1_565
C15 H2 3.3444 no 1_565
C15 H6 2.8508 no 4_585
C15 H16 3.1597 no 6_555
C16 H2 3.3529 no 1_565
C16 H3 2.9197 no 2_665
C16 H5 3.4106 no 4_575
C16 H6 3.0763 no 4_585
C16 H19 3.1484 no 4_575
C17 H2 3.2187 no 1_565
C17 H3 3.0293 no 2_665
C17 H5 2.9629 no 4_575
C17 H19 3.4157 no 4_575
C18 H2 3.0474 no 1_565
C18 H5 3.4521 no 4_575
C18 H13 3.5852 no 2_655
C20 H8 3.2160 no 1_545
C21 H7 3.5431 no 7_575
C21 H8 3.4650 no 1_545
C21 H8 3.4257 no 7_565
C22 H9 3.2520 no 6_545
C22 H10 3.3331 no 6_545
C23 H9 3.3416 no 6_545
C23 H16 3.5652 no 6_555
C23 H17 3.5990 no 6_555
C24 H16 3.2172 no 6_555
C24 H17 3.5146 no 6_555
H1A C14 3.4762 no 1_545
H1A C15 3.4445 no 1_545
H1A H9 3.4966 no 1_545
H1A H10 3.4734 no 1_545
H2 Pt1 3.5397 no 1_545
H2 C13 3.0260 no 1_545
H2 C14 3.1630 no 1_545
H2 C15 3.3444 no 1_545
H2 C16 3.3529 no 1_545
H2 C17 3.2187 no 1_545
H2 C18 3.0474 no 1_545
H2 H12 3.4803 no 2_645
H2 H13 3.4758 no 1_545
H3 O1 3.2666 no 3_665
H3 N1 3.4808 no 1_545
H3 N2 3.1089 no 1_545
H3 C16 2.9197 no 2_645
H3 C17 3.0293 no 2_645
H3 H11 2.4502 no 2_645
H3 H12 2.6740 no 2_645
H3 H19 3.0020 no 1_545
H4 O1 3.2148 no 3_665
H4 C5 3.4305 no 3_665
H4 C9 3.4944 no 1_545
H4 C9 3.1091 no 3_675
H4 H4 2.6351 no 3_665
H4 H5 3.3076 no 1_545
H4 H5 2.2533 no 3_675
H5 O1 2.5886 no 3_675
H5 C5 2.9460 no 3_675
H5 C7 3.4599 no 3_675
H5 C16 3.4106 no 4_574
H5 C17 2.9629 no 4_574
H5 C18 3.4521 no 4_574
H5 H4 3.3076 no 1_565
H5 H4 2.2533 no 3_675
H5 H12 2.8512 no 4_574
H6 C15 2.8508 no 4_584
H6 C16 3.0763 no 4_584
H6 H10 2.2041 no 4_584
H6 H11 2.6543 no 4_584
H6 H18 3.1147 no 4_574
H7 Cl1 3.2341 no 7_575
H7 C21 3.5431 no 7_575
H7 H10 3.1629 no 4_584
H7 H14 3.1242 no 1_565
H7 H15 3.4756 no 7_575
H7 H17 3.1840 no 4_574
H8 Cl1 2.9062 no 7_575
H8 C20 3.2160 no 1_565
H8 C21 3.4650 no 1_565
H8 C21 3.4257 no 7_565
H8 H8 3.3728 no 7_575
H8 H14 2.9020 no 1_565
H8 H15 3.3596 no 1_565
H8 H15 2.7903 no 7_565
H9 C22 3.2520 no 6_555
H9 C23 3.3416 no 6_555
H9 H1A 3.4966 no 1_565
H9 H16 2.7839 no 6_555
H9 H17 2.9537 no 6_555
H10 C10 3.0856 no 4_585
H10 C11 3.5264 no 4_585
H10 C22 3.3331 no 6_555
H10 H1A 3.4734 no 1_565
H10 H6 2.2041 no 4_585
H10 H7 3.1629 no 4_585
H10 H16 3.0052 no 6_555
H10 H17 3.5615 no 1_565
H11 O1 3.0207 no 4_575
H11 N1 3.3385 no 4_575
H11 N2 2.8788 no 4_575
H11 C4 3.3213 no 2_665
H11 C7 3.3587 no 4_575
H11 C8 3.4709 no 4_575
H11 C10 3.4577 no 4_585
H11 H3 2.4502 no 2_665
H11 H6 2.6543 no 4_585
H11 H19 2.6805 no 4_575
H12 O1 2.8392 no 2_655
H12 N1 3.5848 no 2_655
H12 C4 3.4965 no 2_665
H12 C6 3.3794 no 2_655
H12 C7 2.9835 no 2_655
H12 H2 3.4803 no 2_665
H12 H3 2.6740 no 2_665
H12 H5 2.8512 no 4_575
H12 H13 3.1937 no 2_655
H12 H19 3.1674 no 4_575
H13 C18 3.5852 no 2_655
H13 H2 3.4758 no 1_565
H13 H12 3.1937 no 2_655
H13 H13 2.9292 no 2_655
H14 C11 3.4668 no 1_545
H14 C12 3.3535 no 1_545
H14 H7 3.1242 no 1_545
H14 H8 2.9020 no 1_545
H14 H14 3.0345 no 7_565
H14 H15 3.4703 no 7_565
H15 Pt1 3.1636 no 7_565
H15 Cl1 3.1475 no 7_565
H15 N3 2.9325 no 7_565
H15 C12 2.9636 no 7_565
H15 H7 3.4756 no 7_575
H15 H8 3.3596 no 1_545
H15 H8 2.7903 no 7_565
H15 H14 3.4703 no 7_565
H16 C12 3.5008 no 7_565
H16 C14 3.0164 no 6_545
H16 C15 3.1597 no 6_545
H16 C23 3.5652 no 6_545
H16 C24 3.2172 no 6_545
H16 H9 2.7839 no 6_545
H16 H10 3.0052 no 6_545
H16 H17 3.4742 no 6_545
H16 H18 2.8460 no 6_545
H17 C23 3.5990 no 6_545
H17 C24 3.5146 no 6_545
H17 H7 3.1840 no 4_575
H17 H9 2.9537 no 6_545
H17 H10 3.5615 no 1_545
H17 H16 3.4742 no 6_555
H18 C10 3.2699 no 4_575
H18 C11 3.5935 no 4_575
H18 H6 3.1147 no 4_575
H18 H16 2.8460 no 6_555
H19 O1 2.0952 no 3_675
H19 N2 3.5776 no 3_675
H19 C4 3.3543 no 1_565
H19 C7 3.2914 no 3_675
H19 C16 3.1484 no 4_574
H19 C17 3.4157 no 4_574
H19 H3 3.0020 no 1_565
H19 H11 2.6805 no 4_574
H19 H12 3.1674 no 4_574
H19 H19 2.8179 no 3_675

loop_
_geom_hbond_atom_site_label_D
_geom_hbond_atom_site_label_H
_geom_hbond_atom_site_label_A
_geom_hbond_site_symmetry_A
_geom_hbond_distance_DA
_geom_hbond_distance_DH
_geom_hbond_distance_HA
_geom_hbond_angle_DHA
_geom_hbond_publ_flag
N2 H19 O1 . 2.523(8) 0.860 2.193 102.6 no
N2 H19 O1 3_675 2.903(9) 0.860 2.095 156.3 no
N2 H19 N1 . 1.389(10) 0.860 1.962 38.0 no

loop_
_geom_torsion_atom_site_label_1
_geom_torsion_atom_site_label_2
_geom_torsion_atom_site_label_3
_geom_torsion_atom_site_label_4
_geom_torsion
_geom_torsion_publ_flag
Cl1 Pt1 P1 C1 161.20(10) no
Cl1 Pt1 P1 C13 -83.86(10) no
Cl1 Pt1 P1 C19 36.38(12) no
Cl1 Pt1 N3 C8 173.8(3) no
Cl1 Pt1 N3 C12 -1.6(5) no
P1 Pt1 N1 N2 -165.9(3) no
P1 Pt1 N1 C7 13.8(6) no
N1 Pt1 P1 C1 -19.23(19) no
N1 Pt1 P1 C13 95.71(19) no
N1 Pt1 P1 C19 -144.05(19) no
N1 Pt1 N3 C8 -6.3(4) no
N1 Pt1 N3 C12 178.2(5) no
N3 Pt1 N1 N2 7.8(4) no
N3 Pt1 N1 C7 -172.5(6) no
Pt1 P1 C1 C2 -164.3(4) no
Pt1 P1 C1 C6 17.9(6) no
Pt1 P1 C13 C14 65.0(5) no
Pt1 P1 C13 C18 -108.7(5) no
Pt1 P1 C19 C20 36.8(6) no
Pt1 P1 C19 C24 -144.6(4) no
C1 P1 C13 C14 -175.1(5) no
C1 P1 C13 C18 11.2(7) no
C13 P1 C1 C2 78.4(5) no
C13 P1 C1 C6 -99.5(6) no
C1 P1 C19 C20 -90.8(5) no
C1 P1 C19 C24 87.8(6) no
C19 P1 C1 C2 -33.3(6) no
C19 P1 C1 C6 148.8(5) no
C13 P1 C19 C20 158.4(5) no
C13 P1 C19 C24 -23.0(6) no
C19 P1 C13 C14 -62.8(6) no
C19 P1 C13 C18 123.5(6) no
Pt1 N1 N2 C8 -9.1(7) no
Pt1 N1 C7 O1 -178.6(5) no
Pt1 N1 C7 C6 1.1(11) no
N2 N1 C7 O1 1.0(9) no
N2 N1 C7 C6 -179.2(6) no
C7 N1 N2 C8 171.2(6) no
N1 N2 C8 N3 3.9(10) no
N1 N2 C8 C9 -174.6(6) no
Pt1 N3 C8 N2 3.3(8) no
Pt1 N3 C8 C9 -178.2(5) no
Pt1 N3 C12 C11 175.8(4) no
C8 N3 C12 C11 0.6(11) no
C12 N3 C8 N2 179.2(6) no
C12 N3 C8 C9 -2.2(10) no
P1 C1 C2 C3 -175.9(5) no
P1 C1 C6 C5 177.0(4) no
P1 C1 C6 C7 -0.5(10) no
C2 C1 C6 C5 -0.8(10) no
C2 C1 C6 C7 -178.3(6) no
C6 C1 C2 C3 2.1(11) no
C1 C2 C3 C4 -2.1(12) no
C2 C3 C4 C5 0.9(12) no
C3 C4 C5 C6 0.3(13) no
C4 C5 C6 C1 -0.3(11) no
C4 C5 C6 C7 177.5(7) no
C1 C6 C7 O1 168.1(7) no
C1 C6 C7 N1 -11.6(11) no
C5 C6 C7 O1 -9.4(10) no
C5 C6 C7 N1 170.8(6) no
N2 C8 C9 C10 -178.5(7) no
N3 C8 C9 C10 3.1(12) no
C8 C9 C10 C11 -2.2(14) no
C9 C10 C11 C12 0.7(15) no
C10 C11 C12 N3 0.1(14) no
P1 C13 C14 C15 -175.7(6) no
P1 C13 C18 C17 174.4(5) no
C14 C13 C18 C17 0.9(12) no
C18 C13 C14 C15 -1.8(12) no
C13 C14 C15 C16 2.4(14) no
C14 C15 C16 C17 -2.2(16) no
C15 C16 C17 C18 1.3(17) no
C16 C17 C18 C13 -0.7(15) no
P1 C19 C20 C21 177.8(5) no
P1 C19 C24 C23 -177.1(5) no
C20 C19 C24 C23 1.5(11) no
C24 C19 C20 C21 -0.9(10) no
C19 C20 C21 C22 -0.6(11) no
C20 C21 C22 C23 1.6(13) no
C21 C22 C23 C24 -0.9(14) no
C22 C23 C24 C19 -0.6(12) no
